data_7044697
loop_
_publ_author_name
'Katam, Srinivas'
'Ganesan, Prabusankar'

_publ_section_title
;
 Large CuI8 Chalcogenone Cubic Cages with Non-interacting Counter Ion
;
_journal_name_full 'Dalton Transactions'
_journal_paper_doi 10.1039/C7DT03796A
_journal_year 2017
_chemical_formula_moiety 'C204 H252 Cu8 N60 S24, 7(F6 P)'
_chemical_formula_sum 'C204 H252 Cu8 F42 N60 P7 S24'
_chemical_formula_weight 5837.38
_chemical_name_systematic
;
 ? 
;
_space_group_crystal_system cubic
_space_group_IT_number 222
_space_group_name_Hall '-P 4a 2bc 3'
_space_group_name_H-M_alt 'P n -3 n'
_symmetry_Int_Tables_number 222
_symmetry_space_group_name_Hall '-P 4a 2bc 3'
_symmetry_space_group_name_H-M 'P n -3 n :2'
_atom_sites_solution_primary direct
_audit_creation_date 2017-07-07
_audit_creation_method
;
Olex2 1.2
(compiled 2016.02.19 svn.r3266 for OlexSys, GUI svn.r5155)
;
_audit_update_record
;
2017-09-09 deposited with the CCDC.
2017-11-06 downloaded from the CCDC.
;
_cell_angle_alpha 90
_cell_angle_beta 90
_cell_angle_gamma 90
_cell_formula_units_Z 2
_cell_length_a 24.4090(3)
_cell_length_b 24.4090(3)
_cell_length_c 24.4090(3)
_cell_measurement_reflns_used 4424
_cell_measurement_temperature 298
_cell_measurement_theta_max 71.2119
_cell_measurement_theta_min 3.6186
_cell_volume 14542.9(3)
_computing_cell_refinement
;
CrysAlisPro, Agilent Technologies,
Version 1.171.35.19 (release 27-10-2011 CrysAlis171 .NET)
(compiled Oct 27 2011,15:02:11)
;
_computing_data_collection
;
CrysAlisPro, Agilent Technologies,
Version 1.171.35.19 (release 27-10-2011 CrysAlis171 .NET)
(compiled Oct 27 2011,15:02:11)
;
_computing_data_reduction
;
CrysAlisPro, Agilent Technologies,
Version 1.171.35.19 (release 27-10-2011 CrysAlis171 .NET)
(compiled Oct 27 2011,15:02:11)
;
_computing_molecular_graphics 'Olex2 (Dolomanov et al., 2009)'
_computing_publication_material 'Olex2 (Dolomanov et al., 2009)'
_computing_structure_refinement 'olex2.refine (Bourhis et al., 2015)'
_computing_structure_solution 'SIR2004 (Burla et al., 2007)'
_diffrn_ambient_temperature 298.0
_diffrn_detector_area_resol_mean 16.1293
_diffrn_measured_fraction_theta_full 0.9886
_diffrn_measured_fraction_theta_max 0.9886
_diffrn_measurement_details
;
#__ type_ start__ end____ width___ exp.time_
  1 omega   -8.00   30.00   1.0000    2.5100
omega____ theta____ kappa____ phi______ frames
    -        0.0000   77.0000 -180.0000 38

#__ type_ start__ end____ width___ exp.time_
  2 omega  -48.00   21.00   1.0000   12.0400
omega____ theta____ kappa____ phi______ frames
    -      -42.5000   77.0000 -150.0000 69

#__ type_ start__ end____ width___ exp.time_
  3 omega   80.00  157.00   1.0000   12.0400
omega____ theta____ kappa____ phi______ frames
    -      110.2786   77.0000 -180.0000 77

#__ type_ start__ end____ width___ exp.time_
  4 omega  134.00  170.00   1.0000   12.0400
omega____ theta____ kappa____ phi______ frames
    -      110.2786   77.0000 -150.0000 36
;
_diffrn_measurement_device_type 'SuperNova, Dual, Cu at zero, Eos'
_diffrn_measurement_method '\w scans'
_diffrn_radiation_type 'Cu K\a'
_diffrn_radiation_wavelength 1.54184
_diffrn_reflns_av_R_equivalents 0.0266
_diffrn_reflns_av_unetI/netI 0.0238
_diffrn_reflns_limit_h_max 27
_diffrn_reflns_limit_h_min -20
_diffrn_reflns_limit_k_max 29
_diffrn_reflns_limit_k_min -19
_diffrn_reflns_limit_l_max 20
_diffrn_reflns_limit_l_min -22
_diffrn_reflns_number 10421
_diffrn_reflns_theta_full 71.3522
_diffrn_reflns_theta_max 71.35
_diffrn_reflns_theta_min 3.62
_exptl_absorpt_coefficient_mu 3.301
_exptl_absorpt_correction_T_max 1.00000
_exptl_absorpt_correction_T_min 0.64782
_exptl_absorpt_correction_type multi-scan
_exptl_absorpt_process_details
;
CrysAlisPro, Agilent Technologies,
Version 1.171.35.19 (release 27-10-2011 CrysAlis171 .NET)
(compiled Oct 27 2011,15:02:11)
Empirical absorption correction using spherical harmonics,
 implemented in SCALE3 ABSPACK scaling algorithm.
;
_exptl_crystal_colour colourless
_exptl_crystal_colour_primary colourless
_exptl_crystal_density_diffrn 1.3329
_exptl_crystal_density_method 'not measured'
_exptl_crystal_description block
_exptl_crystal_F_000 5995.8569
_exptl_crystal_size_max 0.24
_exptl_crystal_size_mid 0.18
_exptl_crystal_size_min 0.14
_refine_diff_density_max 0.3252
_refine_diff_density_min -0.3752
_refine_diff_density_rms 0.0582
_refine_ls_d_res_high 0.8136
_refine_ls_d_res_low 12.2045
_refine_ls_extinction_expression Fc^*^=kFc[1+0.001xFc^2^\l^3^/sin(2\q)]^-1/4^
_refine_ls_goodness_of_fit_ref 1.0053
_refine_ls_hydrogen_treatment constr
_refine_ls_matrix_type full
_refine_ls_number_constraints 18
_refine_ls_number_parameters 135
_refine_ls_number_reflns 2351
_refine_ls_number_restraints 0
_refine_ls_restrained_S_all 1.0053
_refine_ls_R_factor_all 0.0496
_refine_ls_R_factor_gt 0.0410
_refine_ls_shift/su_max 0.0002
_refine_ls_shift/su_mean 0.0000
_refine_ls_structure_factor_coef Fsqd
_refine_ls_weighting_details 'w=1/[\s^2^(Fo^2^)+(0.0992P)^2^+0.4387P] where P=(Fo^2^+2Fc^2^)/3'
_refine_ls_weighting_scheme calc
_refine_ls_wR_factor_gt 0.1338
_refine_ls_wR_factor_ref 0.1432
_reflns_Friedel_coverage 0.0
_reflns_limit_h_max 16
_reflns_limit_h_min 0
_reflns_limit_k_max 29
_reflns_limit_k_min 2
_reflns_limit_l_max 20
_reflns_limit_l_min 0
_reflns_number_gt 1857
_reflns_number_total 2351
_reflns_threshold_expression I>=2u(I)
_cod_data_source_file c7dt03796a2.cif
_cod_data_source_block 1
_cod_database_code 7044697
_olex2_refinement_description
;
1. Fixed Uiso
 At 1.2 times of:
  All C(H) groups
 At 1.5 times of:
  All C(H,H,H) groups
2.a Ternary CH refined with riding coordinates:
 C4(H4)
2.b Aromatic/amide H refined with riding coordinates:
 C2(H2), C3(H3), C8(H8), C9(H9)
2.c Idealised Me refined as rotating group:
 C5(H5a,H5b,H5c), C6(H6a,H6b,H6c)
;
_olex2_submission_special_instructions 'No special instructions were received'

loop_
_space_group_symop_id
_space_group_symop_operation_xyz
1 x,y,z
2 x,-z+1/2,y
3 x,z,-y+1/2
4 z,y,-x+1/2
5 -z+1/2,y,x
6 -y+1/2,x,z
7 y,-x+1/2,z
8 z,x,y
9 y,z,x
10 -y+1/2,-z+1/2,x
11 z,-x+1/2,-y+1/2
12 -y+1/2,z,-x+1/2
13 -z+1/2,-x+1/2,y
14 -z+1/2,x,-y+1/2
15 y,-z+1/2,-x+1/2
16 x,-y+1/2,-z+1/2
17 -x+1/2,y,-z+1/2
18 -x+1/2,-y+1/2,z
19 y,x,-z+1/2
20 -y+1/2,-x+1/2,-z+1/2
21 z,-y+1/2,x
22 -z+1/2,-y+1/2,-x+1/2
23 -x+1/2,z,y
24 -x+1/2,-z+1/2,-y+1/2
25 -x,-y,-z
26 -x,z-1/2,-y
27 -x,-z,y-1/2
28 -z,-y,x-1/2
29 z-1/2,-y,-x
30 y-1/2,-x,-z
31 -y,x-1/2,-z
32 -z,-x,-y
33 -y,-z,-x
34 y-1/2,z-1/2,-x
35 -z,x-1/2,y-1/2
36 y-1/2,-z,x-1/2
37 z-1/2,x-1/2,-y
38 z-1/2,-x,y-1/2
39 -y,z-1/2,x-1/2
40 -x,y-1/2,z-1/2
41 x-1/2,-y,z-1/2
42 x-1/2,y-1/2,-z
43 -y,-x,z-1/2
44 y-1/2,x-1/2,z-1/2
45 -z,y-1/2,-x
46 z-1/2,y-1/2,x-1/2
47 x-1/2,-z,-y
48 x-1/2,z-1/2,y-1/2

loop_
_atom_site_label
_atom_site_type_symbol
_atom_site_fract_x
_atom_site_fract_y
_atom_site_fract_z
_atom_site_U_iso_or_equiv
_atom_site_adp_type
_atom_site_occupancy
_atom_site_site_symmetry_order
_atom_site_refinement_flags_posn
_atom_site_refinement_flags_adp
_atom_site_refinement_flags_occupancy
Cu1 Cu 0.577669(16) 0.577669(16) 0.577669(16) 0.0566(2) Uani 1.000000 3 S T P
S1 S 0.63059(3) 0.50451(3) 0.59605(3) 0.0632(3) Uani 1.000000 1 . . .
N1 N 0.59730(9) 0.40919(8) 0.64282(9) 0.0634(6) Uani 1.000000 1 . . .
N2 N 0.58686(8) 0.47765(8) 0.69759(8) 0.0506(5) Uani 1.000000 1 . . .
N3 N 0.53684(8) 0.53684(8) 0.75 0.0468(6) Uani 1.000000 2 S T P
C1 C 0.60411(9) 0.46405(9) 0.64623(10) 0.0510(5) Uani 1.000000 1 . . .
C2 C 0.57560(12) 0.38913(11) 0.69104(13) 0.0728(8) Uani 1.000000 1 . . .
H2 H 0.56770(12) 0.35262(11) 0.69857(13) 0.0874(9) Uiso 1.000000 1 R . .
C3 C 0.56801(12) 0.43108(10) 0.72474(11) 0.0660(7) Uani 1.000000 1 . . .
H3 H 0.55301(12) 0.42968(10) 0.75973(11) 0.0792(8) Uiso 1.000000 1 R . .
C4 C 0.60777(16) 0.37540(13) 0.59337(15) 0.0900(11) Uani 1.000000 1 . . .
H4 H 0.62938(16) 0.39726(13) 0.56753(15) 0.1080(13) Uiso 1.000000 1 R . .
C5 C 0.5543(2) 0.3607(3) 0.5664(2) 0.187(3) Uani 1.000000 1 . . .
H5a H 0.5615(2) 0.341(2) 0.5328(13) 0.280(5) Uiso 1.000000 1 GR . .
H5b H 0.5333(11) 0.3379(19) 0.5904(10) 0.280(5) Uiso 1.000000 1 GR . .
H5c H 0.5342(11) 0.3936(3) 0.559(2) 0.280(5) Uiso 1.000000 1 GR . .
C6 C 0.6417(3) 0.32603(19) 0.6103(3) 0.182(3) Uani 1.000000 1 . . .
H6a H 0.6230(12) 0.3064(14) 0.6388(17) 0.273(4) Uiso 1.000000 1 GR . .
H6b H 0.647(2) 0.3024(12) 0.5793(7) 0.273(4) Uiso 1.000000 1 GR . .
H6c H 0.6767(10) 0.3381(2) 0.624(2) 0.273(4) Uiso 1.000000 1 GR . .
C7 C 0.58309(9) 0.53070(9) 0.72235(9) 0.0489(5) Uani 1.000000 1 . . .
C8 C 0.62443(11) 0.56861(11) 0.72057(11) 0.0629(6) Uani 1.000000 1 . . .
H8 H 0.65627(11) 0.56248(11) 0.70057(11) 0.0754(8) Uiso 1.000000 1 R . .
C9 C 0.61655(11) 0.61655(11) 0.75 0.0677(10) Uani 1.000000 2 S T P
H9 H 0.64349(11) 0.64349(11) 0.75 0.0812(12) Uiso 1.000000 2 RS T P
P2 P 0.5 0.25 0.75 0.0599(4) Uani 1.000000 4 S T P
F2 F 0.50014(9) 0.26936(7) 0.68788(7) 0.0878(6) Uani 1.000000 1 . . .
F3 F 0.43536(11) 0.25 0.75 0.1015(9) Uani 1.000000 2 S T P
P1 P 0.25 0.25 0.25 0.0543(7) Uani 1.000080 24 S T P
F1 F 0.31460(15) 0.25 0.25 0.1092(14) Uani 1.000000 4 S T P

loop_
_atom_site_aniso_label
_atom_site_aniso_U_11
_atom_site_aniso_U_22
_atom_site_aniso_U_33
_atom_site_aniso_U_12
_atom_site_aniso_U_13
_atom_site_aniso_U_23
Cu1 0.0566(2) 0.0566(2) 0.0566(2) 0.00411(16) 0.00411(16) 0.00411(16)
S1 0.0649(4) 0.0542(4) 0.0704(4) 0.0112(3) 0.0296(3) 0.0129(3)
N1 0.0706(13) 0.0461(10) 0.0736(13) 0.0018(9) 0.0281(11) 0.0007(10)
N2 0.0552(10) 0.0443(9) 0.0522(10) 0.0014(8) 0.0100(8) 0.0042(8)
N3 0.0482(9) 0.0482(9) 0.0440(13) 0.0058(11) -0.0033(7) 0.0033(7)
C1 0.0427(11) 0.0491(12) 0.0612(13) 0.0045(9) 0.0116(10) 0.0042(10)
C2 0.0871(19) 0.0488(13) 0.0825(18) -0.0048(13) 0.0285(15) 0.0066(13)
C3 0.0808(17) 0.0531(13) 0.0642(15) -0.0008(13) 0.0197(14) 0.0152(12)
C4 0.100(2) 0.0660(17) 0.104(2) -0.0054(17) 0.056(2) -0.0180(17)
C5 0.135(4) 0.264(8) 0.162(5) -0.057(5) 0.050(4) -0.138(5)
C6 0.256(7) 0.088(3) 0.202(5) 0.073(4) 0.123(5) 0.008(3)
C7 0.0510(12) 0.0482(11) 0.0474(11) 0.0025(10) -0.0008(9) 0.0048(9)
C8 0.0540(13) 0.0665(15) 0.0681(16) -0.0051(12) 0.0084(12) 0.0021(13)
C9 0.0640(14) 0.0640(14) 0.075(2) -0.0162(19) -0.0003(14) 0.0003(14)
P2 0.0700(8) 0.0549(5) 0.0549(5) -0.000000 -0.000000 0.000000
F2 0.1281(15) 0.0775(10) 0.0579(9) -0.0194(10) 0.0061(10) 0.0067(8)
F3 0.0708(16) 0.118(2) 0.116(2) -0.000000 -0.000000 0.0386(16)
P1 0.0543(7) 0.0543(7) 0.0543(7) -0.000000 -0.000000 0.000000
F1 0.061(2) 0.133(2) 0.133(2) -0.000000 -0.000000 0.000000

loop_
_atom_type_symbol
_atom_type_scat_dispersion_real
_atom_type_scat_dispersion_imag
_atom_type_scat_Cromer_Mann_a1
_atom_type_scat_Cromer_Mann_a2
_atom_type_scat_Cromer_Mann_a3
_atom_type_scat_Cromer_Mann_a4
_atom_type_scat_Cromer_Mann_b1
_atom_type_scat_Cromer_Mann_b2
_atom_type_scat_Cromer_Mann_b3
_atom_type_scat_Cromer_Mann_b4
_atom_type_scat_Cromer_Mann_c
_atom_type_scat_source
_atom_type_scat_dispersion_source
C 0.01920 0.00962 2.31000 1.02000 1.58860 0.86500 20.84390 10.20750 0.56870 51.65120 0.215599998832 'International Tables Volume C Table 6.1.1.4 (pp. 500-502)' 'Henke, Gullikson and Davis, At. Data and Nucl. Data Tables, 1993, 54, 2'
F 0.07537 0.05506 3.53920 2.64120 1.51700 1.02430 10.28250 4.29440 0.26150 26.14760 0.277599990368 'International Tables Volume C Table 6.1.1.4 (pp. 500-502)' 'Henke, Gullikson and Davis, At. Data and Nucl. Data Tables, 1993, 54, 2'
H 0.00000 0.00000 0.49300 0.32291 0.14019 0.04081 10.51090 26.12570 3.14236 57.79970 0.0030380000826 'International Tables Volume C Table 6.1.1.4 (pp. 500-502)' 'Henke, Gullikson and Davis, At. Data and Nucl. Data Tables, 1993, 54, 2'
N 0.03256 0.01839 12.21260 3.13220 2.01250 1.16630 0.00570 9.89330 28.99750 0.58260 -11.5290002823 'International Tables Volume C Table 6.1.1.4 (pp. 500-502)' 'Henke, Gullikson and Davis, At. Data and Nucl. Data Tables, 1993, 54, 2'
P 0.30360 0.43703 6.43450 4.17910 1.78000 1.49080 1.90670 27.15700 0.52600 68.16450 1.11489999294 'International Tables Volume C Table 6.1.1.4 (pp. 500-502)' 'Henke, Gullikson and Davis, At. Data and Nucl. Data Tables, 1993, 54, 2'
S 0.33537 0.55136 6.90530 5.20340 1.43790 1.58630 1.46790 22.21510 0.25360 56.17200 0.866900026798 'International Tables Volume C Table 6.1.1.4 (pp. 500-502)' 'Henke, Gullikson and Davis, At. Data and Nucl. Data Tables, 1993, 54, 2'
Cu -1.96878 0.60861 13.33800 7.16760 5.61580 1.67350 3.58280 0.24700 11.39660 64.81260 1.19099998474 'International Tables Volume C Table 6.1.1.4 (pp. 500-502)' 'Henke, Gullikson and Davis, At. Data and Nucl. Data Tables, 1993, 54, 2'

loop_
_geom_angle_atom_site_label_1
_geom_angle_atom_site_label_2
_geom_angle_atom_site_label_3
_geom_angle
_geom_angle_site_symmetry_1
_geom_angle_site_symmetry_3
S1 Cu1 S1 120.0 8 .
S1 Cu1 S1 120.0 9 .
S1 Cu1 S1 120.0 9 8
C1 S1 Cu1 112.73(8) . 8
C2 N1 C1 110.3(2) . .
C4 N1 C1 125.4(2) . .
C4 N1 C2 124.2(2) . .
C3 N2 C1 109.9(2) . .
C7 N2 C1 128.90(19) . .
C7 N2 C3 121.0(2) . .
C7 N3 C7 116.9(3) . 19_556
N1 C1 S1 125.26(18) . .
N2 C1 S1 129.66(18) . .
N2 C1 N1 105.05(19) . .
C3 C2 N1 108.0(2) . .
C2 C3 N2 106.8(2) . .
C5 C4 N1 109.8(3) . .
C6 C4 N1 108.3(4) . .
C6 C4 C5 113.8(5) . .
N3 C7 N2 111.8(2) 19_556 .
C8 C7 N2 123.4(2) . .
C8 C7 N3 124.6(2) . 19_556
C9 C8 C7 116.8(2) 19_556 .
C8 C9 C8 120.2(3) . 19_556
F2 P2 F2 179.76(16) 16_556 .
F2 P2 F2 90.000(11) 27_666 16_556
F2 P2 F2 90.000(12) 27_666 .
F2 P2 F2 90.000(11) 26_656 .
F2 P2 F2 179.76(16) 26_656 27_666
F2 P2 F2 90.000(12) 26_656 16_556
F3 P2 F2 90.12(8) . .
F3 P2 F2 89.88(8) 27_666 16_556
F3 P2 F2 90.12(8) 27_666 26_656
F3 P2 F2 89.88(8) 27_666 .
F3 P2 F2 89.88(8) . 27_666
F3 P2 F2 90.12(8) 27_666 27_666
F3 P2 F2 89.88(8) . 26_656
F3 P2 F2 90.12(8) . 16_556
F3 P2 F3 180.0 27_666 .
F1 P1 F1 180.0 17 .
F1 P1 F1 90.0 6 4
F1 P1 F1 90.0 7 4
F1 P1 F1 90.0 17 5
F1 P1 F1 90.0 17 6
F1 P1 F1 90.0 17 7
F1 P1 F1 90.0 6 .
F1 P1 F1 90.0 17 4
F1 P1 F1 90.0 6 5
F1 P1 F1 90.0 4 .
F1 P1 F1 180.0 7 6
F1 P1 F1 90.0 5 .
F1 P1 F1 90.0 7 5
F1 P1 F1 180.0 5 4
F1 P1 F1 90.0 7 .

loop_
_geom_bond_atom_site_label_1
_geom_bond_atom_site_label_2
_geom_bond_distance
_geom_bond_site_symmetry_2
Cu1 S1 2.2492(6) .
Cu1 S1 2.2492(6) 8
Cu1 S1 2.2492(6) 9
S1 C1 1.701(2) .
N1 C1 1.352(3) .
N1 C2 1.380(3) .
N1 C4 1.484(4) .
N2 C1 1.363(3) .
N2 C3 1.394(3) .
N2 C7 1.432(3) .
N3 C7 1.324(3) 19_556
N3 C7 1.324(3) .
C2 C3 1.326(4) .
C4 C5 1.505(7) .
C4 C6 1.519(6) .
C7 C8 1.370(3) .
C8 C9 1.386(3) 19_556
P2 F2 1.5881(16) 27_666
P2 F2 1.5881(16) .
P2 F2 1.5881(16) 26_656
P2 F2 1.5881(16) 16_556
P2 F3 1.578(3) 27_666
P2 F3 1.578(3) .
P1 F1 1.577(4) 7
P1 F1 1.577(4) .
P1 F1 1.577(4) 6
P1 F1 1.577(4) 5
P1 F1 1.577(4) 4
P1 F1 1.577(4) 17

loop_
_smtbx_masks_void_nr
_smtbx_masks_void_average_x
_smtbx_masks_void_average_y
_smtbx_masks_void_average_z
_smtbx_masks_void_volume
_smtbx_masks_void_count_electrons
1 0.000 0.000 0.000 43.6 1.5
2 0.000 0.000 0.500 43.6 1.5
3 -0.250 0.250 0.250 391.5 95.6
4 0.000 0.500 0.000 43.6 1.5
5 0.000 0.500 0.500 43.6 1.5
6 0.250 0.750 0.750 391.5 95.1
7 0.250 0.250 0.750 391.5 95.6
8 0.250 0.750 0.250 391.5 95.6
9 0.500 0.000 0.000 43.6 1.5
10 0.500 0.000 0.500 43.6 1.5
11 0.500 0.500 0.500 43.6 1.5
12 0.500 0.500 0.000 43.6 1.5
13 0.750 0.250 0.750 391.5 95.1
14 0.750 0.750 0.250 391.5 95.1
